data_4348680
loop_
_publ_author_name
'Amb, Chad M.'
'Heth, Christopher L.'
'Evenson, Sean J.'
'Pokhodnya, Konstantin I.'
'Rasmussen, Seth C.'

_publ_section_title
;
 Thiophene-Fused Nickel Dithiolenes: A Synthetic Scaffold for Highly
 Delocalized \p-Electron Systems.
;
_journal_issue 21
_journal_name_full 'Inorganic chemistry'
_journal_page_first 10978
_journal_page_last 10989
_journal_paper_doi 10.1021/acs.inorgchem.6b01513
_journal_volume 55
_journal_year 2016
_chemical_formula_moiety 'C5 H Br O S3'
_chemical_formula_sum 'C5 H Br O S3'
_chemical_formula_weight 253.15
_chemical_melting_point 412
_chemical_name_common 5-Bromothieno[2,3-d]-1,3-dithiol-2-one
_chemical_name_systematic
;
5-Bromothieno[2,3-d]-1,3-dithiol-2-one
;
_space_group_IT_number 19
_space_group_name_Hall 'P 2ac 2ab'
_space_group_name_H-M_alt 'P 21 21 21'
_symmetry_cell_setting orthorhombic
_symmetry_space_group_name_Hall 'P 2ac 2ab'
_symmetry_space_group_name_H-M 'P 21 21 21'
_atom_sites_solution_hydrogens geom
_atom_sites_solution_primary direct
_atom_sites_solution_secondary difmap
_audit_creation_method SHELXL-97
_cell_angle_alpha 90.00
_cell_angle_beta 90.00
_cell_angle_gamma 90.00
_cell_formula_units_Z 4
_cell_length_a 3.9500(8)
_cell_length_b 10.568(2)
_cell_length_c 18.064(4)
_cell_measurement_reflns_used 2021
_cell_measurement_temperature 293(2)
_cell_measurement_theta_max 27.70
_cell_measurement_theta_min 2.23
_cell_volume 754.1(3)
_computing_cell_refinement 'Bruker Smart'
_computing_data_collection 'Bruker Smart'
_computing_data_reduction 'Bruker Saintplus'
_computing_molecular_graphics 'Ortep3 for Windows (Farrugia, 1997)'
_computing_publication_material 'WinGx publication Routines (Farrugia, 1999)'
_computing_structure_refinement 'SHELXL-97 (Sheldrick, 1997)'
_computing_structure_solution 'SHELXS-97 (Sheldrick, 1997)'
_diffrn_ambient_temperature 293(2)
_diffrn_measured_fraction_theta_full 1.000
_diffrn_measured_fraction_theta_max 1.000
_diffrn_measurement_device_type 'Bruker 1K CCD Diffractometer'
_diffrn_measurement_method 'Phi plus Omega Scan'
_diffrn_radiation_monochromator graphite
_diffrn_radiation_source 'fine-focus sealed tube'
_diffrn_radiation_type MoK\a
_diffrn_radiation_wavelength 0.71073
_diffrn_reflns_av_R_equivalents 0.1097
_diffrn_reflns_av_sigmaI/netI 0.1167
_diffrn_reflns_limit_h_max 4
_diffrn_reflns_limit_h_min -4
_diffrn_reflns_limit_k_max 13
_diffrn_reflns_limit_k_min -13
_diffrn_reflns_limit_l_max 19
_diffrn_reflns_limit_l_min -22
_diffrn_reflns_number 7170
_diffrn_reflns_theta_full 26.00
_diffrn_reflns_theta_max 26.00
_diffrn_reflns_theta_min 2.23
_exptl_absorpt_coefficient_mu 6.199
_exptl_absorpt_correction_T_max 0.1601
_exptl_absorpt_correction_T_min 0.1254
_exptl_absorpt_correction_type multi-scan
_exptl_absorpt_process_details 'SADABS v 2.03 (Sheldrick, 1997)'
_exptl_crystal_colour COLORLESS
_exptl_crystal_density_diffrn 2.230
_exptl_crystal_density_method 'not measured'
_exptl_crystal_description PRISM
_exptl_crystal_F_000 488
_exptl_crystal_size_max 0.40
_exptl_crystal_size_mid 0.30
_exptl_crystal_size_min 0.30
_refine_diff_density_max 0.565
_refine_diff_density_min -0.563
_refine_diff_density_rms 0.140
_refine_ls_abs_structure_details 'Flack H D (1983), Acta Cryst. A39, 876-881'
_refine_ls_abs_structure_Flack 0.01(2)
_refine_ls_extinction_coef 0.0103(18)
_refine_ls_extinction_expression Fc^*^=kFc[1+0.001xFc^2^\l^3^/sin(2\q)]^-1/4^
_refine_ls_extinction_method SHELXL
_refine_ls_goodness_of_fit_ref 1.031
_refine_ls_hydrogen_treatment constr
_refine_ls_matrix_type full
_refine_ls_number_parameters 92
_refine_ls_number_reflns 1480
_refine_ls_number_restraints 0
_refine_ls_restrained_S_all 1.031
_refine_ls_R_factor_all 0.1009
_refine_ls_R_factor_gt 0.0455
_refine_ls_shift/su_max 0.001
_refine_ls_shift/su_mean 0.000
_refine_ls_structure_factor_coef Fsqd
_refine_ls_weighting_details 'calc w=1/[\s^2^(Fo^2^)+(0.0000P)^2^+0.0000P] where P=(Fo^2^+2Fc^2^)/3'
_refine_ls_weighting_scheme calc
_refine_ls_wR_factor_gt 0.0827
_refine_ls_wR_factor_ref 0.1032
_reflns_number_gt 987
_reflns_number_total 1480
_reflns_threshold_expression >2sigma(I)
_cod_data_source_file ic6b01513_si_002.cif
_cod_data_source_block CA4
_cod_depositor_comments
;
The following automatic conversions were performed:

data item '_exptl_absorpt_correction_type' value 'MULTI-SCAN' was
changed to 'multi-scan' in accordance with the
/home/saulius/struct/COD-crude-data/automatic-downloads/DataCite-retrospective/ACS/depositions/lib/dictionaries/cif_core.dic
dictionary named 'cif_core.dic' version 2.4.2 last updated on
2011-04-26.

data item '_refine_ls_hydrogen_treatment' value 'CONSTR' was changed
to 'constr' in accordance with the
/home/saulius/struct/COD-crude-data/automatic-downloads/DataCite-retrospective/ACS/depositions/lib/dictionaries/cif_core.dic
dictionary named 'cif_core.dic' version 2.4.2 last updated on
2011-04-26.

data item '_symmetry_cell_setting' value 'ORTHORHOMBIC' was changed
to 'orthorhombic' in accordance with the
/home/saulius/struct/COD-crude-data/automatic-downloads/DataCite-retrospective/ACS/depositions/lib/dictionaries/cif_core.dic
dictionary named 'cif_core.dic' version 2.4.2 last updated on
2011-04-26.

Automatic conversion script
Id: cif_fix_values 6909 2019-04-08 15:41:33Z antanas 
;
_cod_original_cell_volume 754.0(3)
_cod_original_sg_symbol_Hall P2ac2ab
_cod_original_sg_symbol_H-M P212121
_cod_database_code 4348680

loop_
_symmetry_equiv_pos_as_xyz
'x, y, z'
'-x+1/2, -y, z+1/2'
'x+1/2, -y+1/2, -z'
'-x, y+1/2, -z+1/2'

loop_
_atom_site_label
_atom_site_type_symbol
_atom_site_fract_x
_atom_site_fract_y
_atom_site_fract_z
_atom_site_U_iso_or_equiv
_atom_site_adp_type
_atom_site_occupancy
_atom_site_symmetry_multiplicity
_atom_site_calc_flag
_atom_site_refinement_flags
Br Br 0.8334(2) 0.62697(9) 1.06513(5) 0.0434(3) Uani 1 1 d .
S3 S 0.8289(7) 0.4378(2) 0.76768(12) 0.0436(6) Uani 1 1 d .
S2 S 0.5244(6) 0.2195(2) 0.84814(12) 0.0388(6) Uani 1 1 d .
S1 S 0.5825(5) 0.3818(2) 0.99159(11) 0.0344(6) Uani 1 1 d .
C4 C 0.632(2) 0.3536(8) 0.8984(4) 0.034(2) Uani 1 1 d .
C2 C 0.851(2) 0.5574(7) 0.9102(4) 0.0311(19) Uani 1 1 d .
H2 H 0.9509 0.6329 0.8952 0.037 Uiso 1 1 calc R
O O 0.657(2) 0.2217(6) 0.7059(3) 0.062(2) Uani 1 1 d .
C3 C 0.7666(18) 0.4539(7) 0.8629(4) 0.029(2) Uani 1 1 d .
C5 C 0.670(3) 0.2814(8) 0.7619(5) 0.044(2) Uani 1 1 d .
C1 C 0.7615(18) 0.5280(7) 0.9808(4) 0.031(2) Uani 1 1 d .

loop_
_atom_site_aniso_label
_atom_site_aniso_U_11
_atom_site_aniso_U_22
_atom_site_aniso_U_33
_atom_site_aniso_U_23
_atom_site_aniso_U_13
_atom_site_aniso_U_12
Br 0.0542(5) 0.0392(5) 0.0368(5) -0.0079(5) -0.0041(5) -0.0010(5)
S3 0.0602(15) 0.0406(14) 0.0300(13) 0.0033(10) 0.0053(13) -0.0066(13)
S2 0.0542(14) 0.0322(12) 0.0301(13) -0.0015(10) 0.0009(10) -0.0071(11)
S1 0.0415(12) 0.0332(13) 0.0285(12) 0.0007(11) 0.0005(9) -0.0030(11)
C4 0.040(5) 0.034(5) 0.029(5) -0.003(4) -0.003(4) -0.003(5)
C2 0.039(5) 0.022(4) 0.033(5) -0.003(4) 0.001(4) -0.010(4)
O 0.110(6) 0.046(4) 0.029(4) -0.012(3) 0.011(4) -0.022(4)
C3 0.032(5) 0.028(5) 0.027(5) 0.008(4) 0.001(3) -0.001(4)
C5 0.064(6) 0.033(5) 0.036(6) -0.006(4) 0.008(6) -0.001(5)
C1 0.030(5) 0.027(5) 0.035(5) -0.005(4) -0.004(4) 0.004(4)

loop_
_atom_type_symbol
_atom_type_description
_atom_type_scat_dispersion_real
_atom_type_scat_dispersion_imag
_atom_type_scat_source
C C 0.0033 0.0016 'International Tables Vol C Tables 4.2.6.8 and 6.1.1.4'
H H 0.0000 0.0000 'International Tables Vol C Tables 4.2.6.8 and 6.1.1.4'
Br Br -0.2901 2.4595 'International Tables Vol C Tables 4.2.6.8 and 6.1.1.4'
O O 0.0106 0.0060 'International Tables Vol C Tables 4.2.6.8 and 6.1.1.4'
S S 0.1246 0.1234 'International Tables Vol C Tables 4.2.6.8 and 6.1.1.4'

loop_
_geom_angle_atom_site_label_1
_geom_angle_atom_site_label_2
_geom_angle_atom_site_label_3
_geom_angle
C3 S3 C5 95.7(4)
C4 S2 C5 94.5(4)
C1 S1 C4 89.9(4)
C3 C4 S1 112.0(6)
C3 C4 S2 119.3(6)
S1 C4 S2 128.7(5)
C1 C2 C3 109.0(7)
C1 C2 H2 125.5
C3 C2 H2 125.5
C4 C3 C2 114.2(7)
C4 C3 S3 116.6(6)
C2 C3 S3 129.2(6)
O C5 S3 123.9(7)
O C5 S2 122.2(7)
S3 C5 S2 113.9(5)
C2 C1 S1 114.9(6)
C2 C1 Br 126.6(6)
S1 C1 Br 118.4(5)

loop_
_geom_bond_atom_site_label_1
_geom_bond_atom_site_label_2
_geom_bond_distance
Br C1 1.869(8)
S3 C3 1.747(8)
S3 C5 1.771(9)
S2 C4 1.736(8)
S2 C5 1.784(9)
S1 C1 1.710(8)
S1 C4 1.720(8)
C4 C3 1.349(10)
C2 C1 1.359(10)
C2 C3 1.427(9)
C2 H2 0.9300
O C5 1.194(9)

loop_
_geom_torsion_atom_site_label_1
_geom_torsion_atom_site_label_2
_geom_torsion_atom_site_label_3
_geom_torsion_atom_site_label_4
_geom_torsion
C1 S1 C4 C3 -2.1(6)
C1 S1 C4 S2 179.5(6)
C5 S2 C4 C3 1.8(8)
C5 S2 C4 S1 -179.9(6)
S1 C4 C3 C2 2.6(9)
S2 C4 C3 C2 -178.8(6)
S1 C4 C3 S3 -179.8(4)
S2 C4 C3 S3 -1.2(9)
C1 C2 C3 C4 -1.7(10)
C1 C2 C3 S3 -178.9(6)
C5 S3 C3 C4 0.0(7)
C5 S3 C3 C2 177.1(7)
C3 S3 C5 O -179.5(10)
C3 S3 C5 S2 1.2(6)
C4 S2 C5 O 179.0(10)
C4 S2 C5 S3 -1.7(6)
C3 C2 C1 S1 0.1(9)
C3 C2 C1 Br 177.1(5)
C4 S1 C1 C2 1.2(7)
C4 S1 C1 Br -176.1(5)
